data_2310786
loop_
_publ_author_name
'Birkenstock, Johannes'
'Pet\<r\'i\<cek, V\'aclav'
'Pedersen, Bjoern'
'Schneider, Hartmut'
'Fischer, Reinhard X.'

_publ_section_title
;
 The modulated average structure of mullite.
;
_journal_coden_ASTM ACSBDA
_journal_coeditor_code WF5116
_journal_issue 3
_journal_name_full
;
 Acta Crystallographica, Section B: Structural Science, Crystal Engineering
 and Materials
;
_journal_page_first 358
_journal_page_last 368
_journal_paper_doi 10.1107/S205252061500757X
_journal_volume 71
_journal_year 2015
_chemical_formula_sum 'Al4.78 O9.61 Si1.22'
_chemical_formula_weight 317
_chemical_name_systematic ' ?'
_space_group_IT_number 55
_symmetry_cell_setting orthorhombic
_symmetry_Int_Tables_number 55
_symmetry_space_group_name_Hall '-P 2 2ab'
_symmetry_space_group_name_H-M 'P b a m'
_cell_angle_alpha 90
_cell_angle_beta 90
_cell_angle_gamma 90
_cell_formula_units_Z 1
_cell_length_a 7.5757
_cell_length_b 7.6651
_cell_length_c 2.885
_cell_measurement_temperature 293
_cell_volume 167.528
_diffrn_ambient_temperature 293
_diffrn_detector MAR345
_diffrn_measured_fraction_theta_full 0.97
_diffrn_measured_fraction_theta_max 0.71
_diffrn_measurement_device 'four-cycle diffractometer'
_diffrn_measurement_device_type 'Eulerian cradle'
_diffrn_radiation_monochromator graphite
_diffrn_radiation_probe neutron
_diffrn_radiation_type X-ray
_diffrn_radiation_wavelength 1.0408
_diffrn_reflns_av_unetI/netI 0.0265
_diffrn_reflns_limit_h_max 9
_diffrn_reflns_limit_h_min -12
_diffrn_reflns_limit_k_max 12
_diffrn_reflns_limit_k_min -8
_diffrn_reflns_limit_l_max 4
_diffrn_reflns_limit_l_min -4
_diffrn_reflns_number 1545
_diffrn_reflns_theta_full 26.84
_diffrn_reflns_theta_max 58.54
_diffrn_reflns_theta_min 5.54
_exptl_absorpt_coefficient_mu 0.00044
_exptl_absorpt_correction_T_max 0.998
_exptl_absorpt_correction_T_min 0.997
_exptl_crystal_colour colorless
_exptl_crystal_density_diffrn 3.141
_exptl_crystal_description 'almost a cube'
_exptl_crystal_F_000 156
_exptl_crystal_size_max 4
_exptl_crystal_size_mid 4
_exptl_crystal_size_min 4
_refine_diff_density_max 1.12
_refine_diff_density_min -0.69
_refine_ls_extinction_method 'B-C type 1 Lorentzian anisotropic (Becker & Coppens, 1975)'
_refine_ls_goodness_of_fit_gt 2.68
_refine_ls_goodness_of_fit_ref 2.68
_refine_ls_number_constraints 16
_refine_ls_number_parameters 47
_refine_ls_number_reflns 1534
_refine_ls_number_restraints 0
_refine_ls_R_factor_all 0.0504
_refine_ls_R_factor_gt 0.0497
_refine_ls_shift/su_max 0.0070
_refine_ls_shift/su_mean 0.0010
_refine_ls_structure_factor_coef F
_refine_ls_weighting_details w=1/(\s^2^(F)+0.0004F^2^)
_refine_ls_weighting_scheme sigma
_refine_ls_wR_factor_gt 0.0668
_refine_ls_wR_factor_ref 0.0671
_reflns_number_gt 1516
_reflns_number_total 1534
_reflns_threshold_expression I>3\s(I)
_cod_data_source_file wf5116sup1.cif
_cod_data_source_block II
_cod_original_cell_volume 167.5276
_cod_original_sg_symbol_Hall '-P -2xab;-2yab;-2z'
_cod_database_code 2310786

loop_
_symmetry_equiv_pos_site_id
_symmetry_equiv_pos_as_xyz
1 x,y,z
2 -x,-y,z
3 -x+1/2,y+1/2,-z
4 x+1/2,-y+1/2,-z
5 -x,-y,-z
6 x,y,-z
7 x+1/2,-y+1/2,z
8 -x+1/2,y+1/2,z

loop_
_atom_site_label
_atom_site_type_symbol
_atom_site_fract_x
_atom_site_fract_y
_atom_site_fract_z
_atom_site_adp_type
_atom_site_U_iso_or_equiv
_atom_site_site_symmetry_multiplicity
_atom_site_occupancy
_atom_site_calc_flag
Al1 Al 0 0 0 Uani 0.0045(3) 2 1 d
Al2 Al 0.14897(9) 0.34022(13) 0.5 Uani 0.0049(3) 4 0.56(5) d
Si2 Si 0.14897(9) 0.34022(13) 0.5 Uani 0.0049(3) 4 0.24(5) d
Al3 Al 0.2619(4) 0.2066(4) 0.5 Uani 0.0054(9) 4 0.13(5) d
Si3 Si 0.2619(4) 0.2066(4) 0.5 Uani 0.0054(9) 4 0.06(5) d
O1 O 0.35845(5) 0.42238(8) 0.5 Uani 0.0111(2) 4 1 d
O2 O 0.12734(5) 0.21852(7) 0 Uani 0.0116(2) 4 1 d
O3 O 0.5 0 0.5 Uani 0.0194(16) 2 0.42(2) d
O4 O 0.4496(11) 0.0518(9) 0.5 Uani 0.0072(9) 4 0.195(8) d

loop_
_atom_site_aniso_label
_atom_site_aniso_type_symbol
_atom_site_aniso_U_11
_atom_site_aniso_U_22
_atom_site_aniso_U_33
_atom_site_aniso_U_12
_atom_site_aniso_U_13
_atom_site_aniso_U_23
Al1 Al 0.0056(4) 0.0065(4) 0.0013(5) 0.0011(3) 0 0
Al2 Al 0.0038(4) 0.0081(5) 0.0029(5) -0.0013(2) 0 0
Si2 Si 0.0038(4) 0.0081(5) 0.0029(5) -0.0013(2) 0 0
Al3 Al 0.0016(14) 0.0091(13) 0.0055(19) 0.0014(10) 0 0
Si3 Si 0.0016(14) 0.0091(13) 0.0055(19) 0.0014(10) 0 0
O1 O 0.0116(4) 0.0199(4) 0.0018(4) -0.00831(17) 0 0
O2 O 0.0131(3) 0.0138(4) 0.0078(4) -0.00698(15) 0 0
O3 O 0.018(3) 0.018(4) 0.0224(13) -0.006(3) 0 0
O4 O 0.0094(18) 0.0047(15) 0.0073(12) -0.0002(11) 0 0

loop_
_atom_type_symbol
_atom_type_scat_length_neutron
_atom_type_scat_source
Al 3.449 International_Tables_Vol_C
Si 4.149 International_Tables_Vol_C
O 5.803 International_Tables_Vol_C

loop_
_geom_bond_atom_site_label_1
_geom_bond_atom_site_label_2
_geom_bond_site_symmetry_2
_geom_bond_distance
Al1 O1 3_545 1.8933(3)
Al1 O1 3_546 1.8933(3)
Al1 O1 4_455 1.8933(3)
Al1 O1 4_456 1.8933(3)
Al1 O4 . 1.9331(5)
Al1 O4 2_555 1.9331(5)
Al2 Al3 . 1.334(3)
Al2 Si3 . 1.334(3)
Al2 O1 . 1.7078(9)
Al2 O2 3_556 1.6680(9)
Al2 O3 3_556 1.790(3)
Al2 O3 4_456 1.705(3)
Al2 O4 . 1.7243(6)
Al2 O4 1_556 1.7243(6)
Si2 Al3 . 1.334(3)
Si2 Si3 . 1.334(3)
Si2 O1 . 1.7078(9)
Si2 O2 3_556 1.6680(9)
Si2 O3 3_556 1.790(3)
Si2 O3 4_456 1.705(3)
Si2 O4 . 1.7243(6)
Si2 O4 1_556 1.7243(6)
Al3 O1 . 1.808(4)
Al3 O1 3_546 2.362(4)
Al3 O2 . 2.398(3)
Al3 O3 . 1.879(4)
Al3 O4 . 1.7699(17)
Al3 O4 1_556 1.7699(17)
Si3 O1 . 1.808(4)
Si3 O1 3_546 2.362(4)
Si3 O2 . 2.398(3)
Si3 O3 . 1.879(4)
Si3 O4 . 1.7699(17)
Si3 O4 1_556 1.7699(17)
O1 O1 2_665 2.4525(7)
O3 O3 2_655 1.045(4)

loop_
_refine_ls_extinction_coef
-0.014(5)
-0.026(2)
-0.0078(8)
-0.008(2)
-0.001(1)
-0.0009(7)
